data_1200017
loop_
_publ_author_name
'Hassel, O'

_publ_section_title
;
  Ueber die Kristallstruktur des Graphits
;
_journal_coden_ASTM ZEPYAA
_journal_name_full
;
 Zeitschrift fuer Physik
;
_journal_page_first 317
_journal_page_last 337
_journal_paper_doi 10.1007/BF01327534
_journal_volume 25
_journal_year 1924
_chemical_compound_source 'from Kropfm}hl, Bavaria'
_chemical_formula_structural C
_chemical_formula_sum C
_chemical_name_mineral 'Graphite 2H'
_chemical_name_systematic Carbon
_space_group_IT_number 186
_symmetry_cell_setting hexagonal
_symmetry_Int_Tables_number 186
_symmetry_space_group_name_Hall 'P 6c -2c'
_symmetry_space_group_name_H-M 'P 63 m c'
_cell_angle_alpha 90
_cell_angle_beta 90
_cell_angle_gamma 120
_cell_formula_units_Z 4
_cell_length_a 2.47
_cell_length_b 2.47
_cell_length_c 6.79
_cell_volume 35.9
_exptl_crystal_density_meas 2.16
_cod_database_code 1200017

loop_
_symmetry_equiv_pos_as_xyz
x,y,z
-y,x-y,z
y-x,-x,z
-y,-x,z
y-x,y,z
x,x-y,z
-x,-y,1/2+z
y,y-x,1/2+z
x-y,x,1/2+z
y,x,1/2+z
x-y,-y,1/2+z
-x,y-x,1/2+z

loop_
_atom_site_label
_atom_site_type_symbol
_atom_site_symmetry_multiplicity
_atom_site_Wyckoff_symbol
_atom_site_fract_x
_atom_site_fract_y
_atom_site_fract_z
_atom_site_occupancy
_atom_site_attached_hydrogens
_atom_site_calc_flag
C1 C0 2 a 0. 0. 0. 1. 0 d
C2 C0 2 b 0.3333 0.6667 0.005(5) 1. 0 d

loop_
_atom_type_symbol
_atom_type_oxidation_number
C0 0.000

loop_
_cod_related_entry_id
_cod_related_entry_database
_cod_related_entry_code
1 MPOD 1000021
2 MPOD 1000022
